data_7039443
loop_
_publ_author_name
'Cui, Long'
'Lv, Zhong-Peng'
'Leong, Chanel F.'
'Ru, Jing'
'D'Alessandro, Deanna M'
'Song, You'
'Zuo, Jing-Lin'

_publ_section_title
;
 Chiral heterobimetallic chains from a dicyanideferrite building block
 including a \p-conjugated TTF annulated ligand.
;
_journal_issue 42
_journal_name_full 'Dalton transactions (Cambridge, England : 2003)'
_journal_page_first 16575
_journal_page_last 16584
_journal_paper_doi 10.1039/c6dt01756h
_journal_volume 45
_journal_year 2016
_chemical_formula_sum 'C42 H52 Fe N7 O2 S6'
_chemical_formula_weight 935.12
_chemical_name_systematic
; 
 ? 
;
_space_group_IT_number 2
_symmetry_cell_setting triclinic
_symmetry_space_group_name_Hall '-P 1'
_symmetry_space_group_name_H-M 'P -1'
_atom_sites_solution_hydrogens geom
_atom_sites_solution_primary direct
_atom_sites_solution_secondary difmap
_audit_creation_method SHELXL-97
_audit_update_record
;
2016-02-22 deposited with the CCDC.
2016-06-09 downloaded from the CCDC.
;
_cell_angle_alpha 83.518(4)
_cell_angle_beta 82.033(4)
_cell_angle_gamma 78.424(4)
_cell_formula_units_Z 4
_cell_length_a 10.823(2)
_cell_length_b 20.388(4)
_cell_length_c 24.414(5)
_cell_measurement_reflns_used 5515
_cell_measurement_temperature 296(2)
_cell_measurement_theta_max 23.35
_cell_measurement_theta_min 2.15
_cell_volume 5206.5(18)
_computing_structure_refinement 'SHELXL-97 (Sheldrick, 1997)'
_computing_structure_solution 'SHELXS-97 (Sheldrick, 1990)'
_diffrn_ambient_temperature 296(2)
_diffrn_measured_fraction_theta_full 0.982
_diffrn_measured_fraction_theta_max 0.982
_diffrn_measurement_device_type 'CCD area detector'
_diffrn_measurement_method 'phi and omega scans'
_diffrn_radiation_monochromator graphite
_diffrn_radiation_source 'fine-focus sealed tube'
_diffrn_radiation_type MoK\a
_diffrn_radiation_wavelength 0.71073
_diffrn_reflns_av_R_equivalents 0.0262
_diffrn_reflns_av_sigmaI/netI 0.0751
_diffrn_reflns_limit_h_max 13
_diffrn_reflns_limit_h_min -13
_diffrn_reflns_limit_k_max 26
_diffrn_reflns_limit_k_min -24
_diffrn_reflns_limit_l_max 30
_diffrn_reflns_limit_l_min -31
_diffrn_reflns_number 35213
_diffrn_reflns_theta_full 27.39
_diffrn_reflns_theta_max 27.39
_diffrn_reflns_theta_min 0.85
_exptl_absorpt_coefficient_mu 0.569
_exptl_absorpt_correction_T_max 0.9046
_exptl_absorpt_correction_T_min 0.8756
_exptl_absorpt_correction_type multi-scan
_exptl_absorpt_process_details sadabs
_exptl_crystal_colour 'dark red'
_exptl_crystal_density_diffrn 1.193
_exptl_crystal_density_method 'not measured'
_exptl_crystal_description block
_exptl_crystal_F_000 1964
_exptl_crystal_size_max 0.24
_exptl_crystal_size_mid 0.22
_exptl_crystal_size_min 0.18
_platon_squeeze_details
;
;
_refine_diff_density_max 0.742
_refine_diff_density_min -0.544
_refine_diff_density_rms 0.060
_refine_ls_extinction_method none
_refine_ls_goodness_of_fit_ref 0.953
_refine_ls_hydrogen_treatment mixed
_refine_ls_matrix_type full
_refine_ls_number_parameters 1009
_refine_ls_number_reflns 23223
_refine_ls_number_restraints 29
_refine_ls_restrained_S_all 0.969
_refine_ls_R_factor_all 0.1464
_refine_ls_R_factor_gt 0.0674
_refine_ls_shift/su_max 0.002
_refine_ls_shift/su_mean 0.000
_refine_ls_structure_factor_coef Fsqd
_refine_ls_weighting_details 'calc w=1/[\s^2^(Fo^2^)+(0.0956P)^2^+0.0000P] where P=(Fo^2^+2Fc^2^)/3'
_refine_ls_weighting_scheme calc
_refine_ls_wR_factor_gt 0.1755
_refine_ls_wR_factor_ref 0.1968
_reflns_number_gt 10220
_reflns_number_total 23223
_reflns_threshold_expression >2sigma(I)
_cod_data_source_file c6dt01756h2.cif
_cod_data_source_block 1
_cod_depositor_comments
;
The following automatic conversions were performed:

'_symmetry_cell_setting' value 'Triclinic' changed to 'triclinic'
according to
/usr/data/users/saulius/crontab/automatic-downloads/rss-feeds/RSC/lib/dictionaries/cif_core.dic
dictionary named 'cif_core.dic' version 2.4.2 from 2011-04-26.

Automatic conversion script
Id: cif_fix_values 4268 2015-11-12 08:31:59Z antanas 

 Adding full bibliography for 7039443--7039444.cif.
;
_cod_original_cell_volume 5206(2)
_cod_original_sg_symbol_H-M 'P-1   '
_cod_database_code 7039443

loop_
_symmetry_equiv_pos_as_xyz
'x, y, z'
'-x, -y, -z'

loop_
_atom_site_label
_atom_site_type_symbol
_atom_site_fract_x
_atom_site_fract_y
_atom_site_fract_z
_atom_site_U_iso_or_equiv
_atom_site_adp_type
_atom_site_occupancy
_atom_site_symmetry_multiplicity
_atom_site_calc_flag
_atom_site_refinement_flags
C1 C 0.6568(7) 0.5966(4) 0.6246(2) 0.173(3) Uani 1 1 d .
H1A H 0.6685 0.6418 0.6133 0.259 Uiso 1 1 calc R
H1B H 0.6244 0.5932 0.6633 0.259 Uiso 1 1 calc R
H1C H 0.5975 0.5852 0.6031 0.259 Uiso 1 1 calc R
C2 C 1.0780(6) 0.6872(4) 0.5053(3) 0.149(3) Uani 1 1 d .
H2A H 1.1526 0.6543 0.4959 0.223 Uiso 1 1 calc R
H2B H 1.1015 0.7236 0.5207 0.223 Uiso 1 1 calc R
H2C H 1.0379 0.7041 0.4725 0.223 Uiso 1 1 calc R
C3 C 0.8372(4) 0.5556(2) 0.54189(17) 0.0754(12) Uani 1 1 d .
C4 C 0.9095(4) 0.5998(2) 0.51704(16) 0.0687(11) Uani 1 1 d .
C5 C 0.8395(4) 0.5466(2) 0.43638(17) 0.0723(11) Uani 1 1 d .
C6 C 0.8192(4) 0.5320(2) 0.38703(16) 0.0716(11) Uani 1 1 d .
C7 C 0.7425(4) 0.4809(2) 0.30745(15) 0.0643(10) Uani 1 1 d .
C8 C 0.8151(4) 0.5274(2) 0.28176(16) 0.0647(10) Uani 1 1 d .
C9 C 0.6840(4) 0.44516(19) 0.27665(15) 0.0607(10) Uani 1 1 d .
H9 H 0.6345 0.4148 0.2944 0.073 Uiso 1 1 calc R
C10 C 0.8348(4) 0.5381(2) 0.22347(15) 0.0626(10) Uani 1 1 d .
H10 H 0.8845 0.5684 0.2060 0.075 Uiso 1 1 calc R
C11 C 0.7005(4) 0.45521(19) 0.21954(16) 0.0581(10) Uani 1 1 d .
C12 C 0.7770(4) 0.50143(19) 0.19271(15) 0.0562(9) Uani 1 1 d .
C13 C 0.8479(4) 0.5470(2) 0.09921(16) 0.0616(10) Uani 1 1 d .
C14 C 0.8317(4) 0.5394(2) 0.04050(16) 0.0596(10) Uani 1 1 d .
C15 C 0.8869(4) 0.5757(2) -0.00452(16) 0.0693(11) Uani 1 1 d .
H15 H 0.9357 0.6065 0.0011 0.083 Uiso 1 1 calc R
C16 C 0.8694(4) 0.5661(2) -0.05718(18) 0.0809(13) Uani 1 1 d .
H16 H 0.9046 0.5907 -0.0877 0.097 Uiso 1 1 calc R
C17 C 0.7992(5) 0.5197(3) -0.06411(18) 0.0861(14) Uani 1 1 d .
H17 H 0.7883 0.5113 -0.0996 0.103 Uiso 1 1 calc R
C18 C 0.7437(4) 0.4848(2) -0.01745(18) 0.0806(13) Uani 1 1 d .
H18 H 0.6945 0.4540 -0.0225 0.097 Uiso 1 1 calc R
C19 C 0.5752(4) 0.3775(2) 0.19572(17) 0.0696(11) Uani 1 1 d .
C20 C 0.5303(4) 0.3586(2) 0.14606(18) 0.0677(11) Uani 1 1 d .
C21 C 0.4467(5) 0.3142(2) 0.1495(2) 0.0880(14) Uani 1 1 d .
H21 H 0.4182 0.2944 0.1839 0.106 Uiso 1 1 calc R
C22 C 0.4057(5) 0.2996(3) 0.1018(2) 0.0943(15) Uani 1 1 d .
H22 H 0.3500 0.2699 0.1036 0.113 Uiso 1 1 calc R
C23 C 0.4493(5) 0.3298(3) 0.0521(2) 0.0935(15) Uani 1 1 d .
H23 H 0.4225 0.3216 0.0193 0.112 Uiso 1 1 calc R
C24 C 0.5347(4) 0.3734(2) 0.05097(19) 0.0789(12) Uani 1 1 d .
H24 H 0.5659 0.3926 0.0168 0.095 Uiso 1 1 calc R
C25 C 0.8312(4) 0.3761(2) 0.09684(17) 0.0678(11) Uani 1 1 d .
C26 C 0.5393(4) 0.5251(2) 0.10006(15) 0.0638(10) Uani 1 1 d .
C27 C 0.5844(10) 0.8955(5) -0.1085(3) 0.233(5) Uani 1 1 d .
H27A H 0.6246 0.9143 -0.0829 0.350 Uiso 1 1 calc R
H27B H 0.6408 0.8889 -0.1422 0.350 Uiso 1 1 calc R
H27C H 0.5648 0.8531 -0.0923 0.350 Uiso 1 1 calc R
C28 C 0.2148(10) 1.1158(5) -0.1018(3) 0.222 Uani 1 1 d D
H28A H 0.1444 1.1488 -0.0879 0.333 Uiso 1 1 calc R
H28B H 0.2480 1.1315 -0.1384 0.333 Uiso 1 1 calc R
H28C H 0.2800 1.1087 -0.0777 0.333 Uiso 1 1 calc R
C29 C 0.3626(6) 0.9638(3) -0.0565(2) 0.118 Uani 1 1 d .
C30 C 0.2529(7) 1.0064(3) -0.0497(2) 0.125 Uani 1 1 d .
C31 C 0.2971(6) 0.9557(3) 0.0488(2) 0.1020(17) Uani 1 1 d .
C32 C 0.2924(6) 0.9418(3) 0.1037(2) 0.1041(17) Uani 1 1 d .
C33 C 0.3648(4) 0.9072(2) 0.20221(17) 0.0740(12) Uani 1 1 d .
C34 C 0.2535(4) 0.9558(2) 0.20945(17) 0.0798(13) Uani 1 1 d .
C35 C 0.4322(4) 0.8818(2) 0.24605(17) 0.0695(11) Uani 1 1 d .
H35 H 0.5058 0.8495 0.2409 0.083 Uiso 1 1 calc R
C36 C 0.2118(4) 0.9806(2) 0.26081(18) 0.0783(13) Uani 1 1 d .
H36 H 0.1394 1.0137 0.2654 0.094 Uiso 1 1 calc R
C37 C 0.3899(4) 0.90439(19) 0.29817(16) 0.0600(10) Uani 1 1 d .
C38 C 0.2802(4) 0.9551(2) 0.30538(16) 0.0630(10) Uani 1 1 d .
C39 C 0.5442(4) 0.8309(2) 0.35321(17) 0.0628(10) Uani 1 1 d .
C40 C 0.5838(4) 0.8271(2) 0.41014(18) 0.0645(10) Uani 1 1 d .
C41 C 0.6827(4) 0.7802(2) 0.4275(2) 0.0897(15) Uani 1 1 d .
H41 H 0.7274 0.7486 0.4039 0.108 Uiso 1 1 calc R
C42 C 0.7163(5) 0.7798(3) 0.4801(3) 0.1114(19) Uani 1 1 d .
H42 H 0.7822 0.7472 0.4925 0.134 Uiso 1 1 calc R
C43 C 0.6529(5) 0.8271(3) 0.5133(2) 0.0978(16) Uani 1 1 d .
H43 H 0.6759 0.8284 0.5484 0.117 Uiso 1 1 calc R
C44 C 0.5526(4) 0.8737(2) 0.49428(18) 0.0790(13) Uani 1 1 d .
H44 H 0.5089 0.9064 0.5172 0.095 Uiso 1 1 calc R
C45 C 0.1569(4) 1.0224(2) 0.37754(17) 0.0709(11) Uani 1 1 d .
C46 C 0.1575(4) 1.0303(2) 0.43747(17) 0.0666(11) Uani 1 1 d .
C47 C 0.0660(4) 1.0744(2) 0.4671(2) 0.0813(13) Uani 1 1 d .
H47 H 0.0019 1.1024 0.4492 0.098 Uiso 1 1 calc R
C48 C 0.0690(4) 1.0773(3) 0.5230(2) 0.0889(14) Uani 1 1 d .
H48 H 0.0084 1.1074 0.5431 0.107 Uiso 1 1 calc R
C49 C 0.1644(4) 1.0342(3) 0.54832(19) 0.0857(14) Uani 1 1 d .
H49 H 0.1679 1.0342 0.5862 0.103 Uiso 1 1 calc R
C50 C 0.2536(4) 0.9915(2) 0.51730(17) 0.0742(12) Uani 1 1 d .
H50 H 0.3179 0.9632 0.5348 0.089 Uiso 1 1 calc R
C51 C 0.4728(4) 1.0024(2) 0.39349(16) 0.0673(11) Uani 1 1 d .
C52 C 0.2756(4) 0.8584(2) 0.43846(18) 0.0696(11) Uani 1 1 d .
C53 C 0.8762(4) 0.0915(2) 0.24995(18) 0.0777(12) Uani 1 1 d .
H53A H 0.9400 0.0782 0.2192 0.093 Uiso 1 1 calc R
H53B H 0.9170 0.0806 0.2836 0.093 Uiso 1 1 calc R
C54 C 0.7764(5) 0.0500(2) 0.2533(2) 0.0880(14) Uani 1 1 d .
H54A H 0.7349 0.0596 0.2197 0.106 Uiso 1 1 calc R
H54B H 0.7127 0.0614 0.2845 0.106 Uiso 1 1 calc R
C55 C 0.8344(6) -0.0246(3) 0.2602(2) 0.1051(17) Uani 1 1 d .
H55A H 0.8950 -0.0362 0.2280 0.126 Uiso 1 1 calc R
H55B H 0.8801 -0.0335 0.2925 0.126 Uiso 1 1 calc R
C56 C 0.7367(7) -0.0676(3) 0.2667(3) 0.138(2) Uani 1 1 d .
H56A H 0.6815 -0.0594 0.3006 0.207 Uiso 1 1 calc R
H56B H 0.7776 -0.1140 0.2680 0.207 Uiso 1 1 calc R
H56C H 0.6880 -0.0571 0.2358 0.207 Uiso 1 1 calc R
C57 C 0.7675(4) 0.1886(2) 0.18961(18) 0.0803(13) Uani 1 1 d .
H57A H 0.6889 0.1714 0.1946 0.096 Uiso 1 1 calc R
H57B H 0.7452 0.2373 0.1854 0.096 Uiso 1 1 calc R
C58 C 0.8451(5) 0.1648(3) 0.13588(19) 0.0881(14) Uani 1 1 d .
H58A H 0.9241 0.1815 0.1301 0.106 Uiso 1 1 calc R
H58B H 0.8654 0.1161 0.1387 0.106 Uiso 1 1 calc R
C59 C 0.7709(6) 0.1898(3) 0.0874(2) 0.1026(17) Uani 1 1 d .
H59A H 0.7488 0.2385 0.0853 0.123 Uiso 1 1 calc R
H59B H 0.6926 0.1724 0.0931 0.123 Uiso 1 1 calc R
C60 C 0.8479(7) 0.1679(4) 0.0320(2) 0.151(3) Uani 1 1 d .
H60A H 0.9150 0.1931 0.0220 0.226 Uiso 1 1 calc R
H60B H 0.7929 0.1762 0.0033 0.226 Uiso 1 1 calc R
H60C H 0.8837 0.1208 0.0363 0.226 Uiso 1 1 calc R
C61 C 0.7350(4) 0.1916(2) 0.29055(18) 0.0843(13) Uani 1 1 d .
H61A H 0.7082 0.2399 0.2843 0.101 Uiso 1 1 calc R
H61B H 0.6612 0.1714 0.2904 0.101 Uiso 1 1 calc R
C62 C 0.7801(6) 0.1755(3) 0.3477(2) 0.1105(18) Uani 1 1 d .
H62A H 0.8040 0.1272 0.3550 0.133 Uiso 1 1 calc R
H62B H 0.8548 0.1948 0.3482 0.133 Uiso 1 1 calc R
C63 C 0.6793(7) 0.2023(4) 0.3928(2) 0.136(2) Uani 1 1 d .
H63A H 0.6070 0.1808 0.3930 0.163 Uiso 1 1 calc R
H63B H 0.7123 0.1891 0.4282 0.163 Uiso 1 1 calc R
C64 C 0.6362(12) 0.2719(5) 0.3889(3) 0.258(7) Uani 1 1 d .
H64A H 0.7068 0.2942 0.3772 0.387 Uiso 1 1 calc R
H64B H 0.5960 0.2854 0.4245 0.387 Uiso 1 1 calc R
H64C H 0.5761 0.2839 0.3623 0.387 Uiso 1 1 calc R
C65 C 0.9491(5) 0.1992(3) 0.2395(2) 0.0882(14) Uani 1 1 d .
H65A H 0.9906 0.1823 0.2724 0.106 Uiso 1 1 calc R
H65B H 1.0075 0.1837 0.2077 0.106 Uiso 1 1 calc R
C66 C 0.9283(6) 0.2746(3) 0.2350(3) 0.124(2) Uani 1 1 d D
H66A H 0.8697 0.2904 0.2666 0.148 Uiso 1 1 calc R
H66B H 0.8881 0.2917 0.2018 0.148 Uiso 1 1 calc R
C67 C 1.0496(8) 0.3047(6) 0.2327(4) 0.203 Uani 1 1 d DU
H67A H 1.1242 0.2703 0.2245 0.243 Uiso 1 1 calc R
H67B H 1.0497 0.3408 0.2033 0.243 Uiso 1 1 calc R
C68 C 1.0547(14) 0.3301(6) 0.2851(5) 0.315 Uani 1 1 d DU
H68A H 1.0977 0.2949 0.3091 0.472 Uiso 1 1 calc R
H68B H 0.9699 0.3454 0.3022 0.472 Uiso 1 1 calc R
H68C H 1.0997 0.3668 0.2789 0.472 Uiso 1 1 calc R
C69 C 0.3902(6) 0.6207(3) 0.3421(2) 0.1059(17) Uani 1 1 d .
H69A H 0.3088 0.6125 0.3606 0.127 Uiso 1 1 calc R
H69B H 0.4440 0.5773 0.3364 0.127 Uiso 1 1 calc R
C70 C 0.4479(6) 0.6543(3) 0.3801(2) 0.104 Uani 1 1 d .
H70A H 0.4012 0.6998 0.3834 0.125 Uiso 1 1 calc R
H70B H 0.5350 0.6565 0.3654 0.125 Uiso 1 1 calc R
C71 C 0.4446(6) 0.6148(3) 0.4374(2) 0.121(2) Uani 1 1 d .
H71A H 0.3582 0.6087 0.4499 0.146 Uiso 1 1 calc R
H71B H 0.4973 0.5706 0.4340 0.146 Uiso 1 1 calc R
C72 C 0.4882(8) 0.6473(4) 0.4784(3) 0.173(3) Uani 1 1 d .
H72A H 0.5780 0.6320 0.4788 0.259 Uiso 1 1 calc R
H72B H 0.4449 0.6365 0.5144 0.259 Uiso 1 1 calc R
H72C H 0.4708 0.6951 0.4695 0.259 Uiso 1 1 calc R
C73 C 0.2945(5) 0.7281(2) 0.2898(2) 0.0955(15) Uani 1 1 d .
H73A H 0.3481 0.7543 0.3029 0.115 Uiso 1 1 calc R
H73B H 0.2777 0.7473 0.2527 0.115 Uiso 1 1 calc R
C74 C 0.1716(6) 0.7363(3) 0.3264(2) 0.1137(18) Uani 1 1 d .
H74A H 0.1881 0.7226 0.3645 0.136 Uiso 1 1 calc R
H74B H 0.1203 0.7066 0.3162 0.136 Uiso 1 1 calc R
C75 C 0.0974(6) 0.8072(3) 0.3232(3) 0.121(2) Uani 1 1 d .
H75A H 0.1470 0.8365 0.3351 0.145 Uiso 1 1 calc R
H75B H 0.0845 0.8216 0.2848 0.145 Uiso 1 1 calc R
C76 C -0.0240(8) 0.8148(4) 0.3565(3) 0.157(3) Uani 1 1 d .
H76A H -0.0740 0.7861 0.3449 0.235 Uiso 1 1 calc R
H76B H -0.0671 0.8607 0.3520 0.235 Uiso 1 1 calc R
H76C H -0.0120 0.8026 0.3948 0.235 Uiso 1 1 calc R
C77 C 0.2903(6) 0.6197(3) 0.2569(3) 0.1161(19) Uani 1 1 d .
H77A H 0.2092 0.6206 0.2798 0.139 Uiso 1 1 calc R
H77B H 0.2730 0.6451 0.2219 0.139 Uiso 1 1 calc R
C78 C 0.3411(6) 0.5497(3) 0.2454(2) 0.127(2) Uani 1 1 d D
H78A H 0.3606 0.5218 0.2791 0.152 Uiso 1 1 calc R
H78B H 0.4171 0.5463 0.2189 0.152 Uiso 1 1 calc R
C79 C 0.2265(8) 0.5285(5) 0.2199(4) 0.189 Uani 1 1 d DU
H79A H 0.1463 0.5513 0.2379 0.227 Uiso 1 1 calc R
H79B H 0.2310 0.5437 0.1807 0.227 Uiso 1 1 calc R
C80 C 0.2282(13) 0.4589(5) 0.2261(5) 0.286 Uani 1 1 d DU
H80A H 0.3084 0.4357 0.2096 0.429 Uiso 1 1 calc R
H80B H 0.1611 0.4494 0.2081 0.429 Uiso 1 1 calc R
H80C H 0.2162 0.4440 0.2649 0.429 Uiso 1 1 calc R
C81 C 0.4962(6) 0.6620(3) 0.2528(2) 0.1066(17) Uani 1 1 d .
H81A H 0.5364 0.6901 0.2714 0.128 Uiso 1 1 calc R
H81B H 0.5487 0.6174 0.2541 0.128 Uiso 1 1 calc R
C82 C 0.4963(6) 0.6890(3) 0.1933(2) 0.1085(18) Uani 1 1 d .
H82A H 0.4408 0.7327 0.1908 0.130 Uiso 1 1 calc R
H82B H 0.4634 0.6592 0.1731 0.130 Uiso 1 1 calc R
C83 C 0.6293(7) 0.6956(4) 0.1668(3) 0.163(3) Uani 1 1 d .
H83A H 0.6866 0.6529 0.1725 0.196 Uiso 1 1 calc R
H83B H 0.6588 0.7288 0.1846 0.196 Uiso 1 1 calc R
C84 C 0.6322(9) 0.7166(4) 0.1039(3) 0.204(4) Uani 1 1 d .
H84A H 0.5568 0.7087 0.0913 0.305 Uiso 1 1 calc R
H84B H 0.7056 0.6908 0.0844 0.305 Uiso 1 1 calc R
H84C H 0.6358 0.7635 0.0971 0.305 Uiso 1 1 calc R
Fe1 Fe 0.36985(5) 0.93077(3) 0.40900(2) 0.05792(17) Uani 1 1 d .
Fe2 Fe 0.68812(5) 0.45202(3) 0.10643(2) 0.05749(17) Uani 1 1 d .
N1 N 0.6464(3) 0.42512(15) 0.18242(12) 0.0562(8) Uani 1 1 d .
N2 N 0.7834(3) 0.50609(15) 0.13453(12) 0.0569(8) Uani 1 1 d .
N3 N 0.5733(3) 0.38857(15) 0.09683(13) 0.0614(8) Uani 1 1 d .
N4 N 0.7596(3) 0.49466(16) 0.03399(12) 0.0595(8) Uani 1 1 d .
N5 N 0.4485(3) 0.88411(16) 0.34666(12) 0.0596(8) Uani 1 1 d .
N6 N 0.2518(3) 0.97507(16) 0.35969(12) 0.0595(8) Uani 1 1 d .
N7 N 0.5163(3) 0.87333(16) 0.44383(13) 0.0616(8) Uani 1 1 d .
N8 N 0.2521(3) 0.98879(16) 0.46232(13) 0.0618(8) Uani 1 1 d .
N9 N 0.8329(3) 0.16777(18) 0.24243(14) 0.0735(10) Uani 1 1 d .
N10 N 0.3691(4) 0.65723(19) 0.28524(16) 0.0846(11) Uani 1 1 d .
N11 N 0.5308(4) 1.0448(2) 0.38442(17) 0.0895(12) Uani 1 1 d .
N12 N 0.2229(4) 0.8158(2) 0.4558(2) 0.1003(14) Uani 1 1 d .
N13 N 0.9143(4) 0.3319(2) 0.09113(18) 0.0934(13) Uani 1 1 d .
N14 N 0.4553(4) 0.5682(2) 0.09385(16) 0.0885(12) Uani 1 1 d .
O1 O 0.5454(3) 0.35060(17) 0.24337(13) 0.0966(10) Uani 1 1 d .
O2 O 0.9143(3) 0.58551(16) 0.11020(11) 0.0827(9) Uani 1 1 d .
O3 O 0.5950(3) 0.79046(15) 0.32000(13) 0.0859(9) Uani 1 1 d .
O4 O 0.0736(3) 1.05817(18) 0.35119(13) 0.1069(12) Uani 1 1 d .
S1 S 0.80231(14) 0.54147(8) 0.61402(5) 0.0981(4) Uani 1 1 d .
S2 S 0.97291(16) 0.65044(8) 0.55370(6) 0.1049(5) Uani 1 1 d .
S3 S 0.77427(13) 0.50973(6) 0.50016(5) 0.0834(4) Uani 1 1 d .
S4 S 0.93253(13) 0.60640(6) 0.44394(4) 0.0803(3) Uani 1 1 d .
S5 S 0.72791(14) 0.47102(7) 0.38059(5) 0.0885(4) Uani 1 1 d .
S6 S 0.88167(14) 0.57103(7) 0.32470(5) 0.0902(4) Uani 1 1 d .
S7 S 0.4475(2) 0.94924(13) -0.12273(7) 0.1601(8) Uani 1 1 d .
S8 S 0.1683(3) 1.04699(17) -0.10422(9) 0.2152(13) Uani 1 1 d D
S9 S 0.41890(17) 0.91613(9) 0.00216(6) 0.1152(5) Uani 1 1 d .
S10 S 0.18014(19) 1.01350(10) 0.01747(6) 0.1402(7) Uani 1 1 d .
S11 S 0.40710(16) 0.88072(7) 0.13511(5) 0.1082(5) Uani 1 1 d .
S12 S 0.17146(16) 0.98236(9) 0.15120(6) 0.1242(6) Uani 1 1 d .

loop_
_atom_site_aniso_label
_atom_site_aniso_U_11
_atom_site_aniso_U_22
_atom_site_aniso_U_33
_atom_site_aniso_U_23
_atom_site_aniso_U_13
_atom_site_aniso_U_12
C1 0.163(6) 0.227(8) 0.080(4) -0.001(5) 0.022(4) 0.046(6)
C2 0.148(6) 0.183(7) 0.145(6) -0.025(5) -0.014(5) -0.097(5)
C3 0.086(3) 0.082(3) 0.050(2) -0.002(2) -0.015(2) 0.004(3)
C4 0.078(3) 0.072(3) 0.050(2) -0.006(2) -0.017(2) 0.007(2)
C5 0.081(3) 0.076(3) 0.057(2) -0.003(2) -0.011(2) -0.006(2)
C6 0.076(3) 0.087(3) 0.051(2) -0.011(2) -0.013(2) -0.008(2)
C7 0.068(3) 0.077(3) 0.046(2) -0.0009(19) -0.0103(19) -0.010(2)
C8 0.071(3) 0.073(3) 0.053(2) -0.008(2) -0.016(2) -0.013(2)
C9 0.063(2) 0.064(2) 0.053(2) 0.0030(18) -0.0094(19) -0.010(2)
C10 0.067(3) 0.068(3) 0.055(2) 0.0002(19) -0.0130(19) -0.015(2)
C11 0.054(2) 0.061(2) 0.059(2) -0.0084(19) -0.0124(19) -0.003(2)
C12 0.060(2) 0.064(2) 0.046(2) -0.0037(18) -0.0113(18) -0.013(2)
C13 0.070(3) 0.057(2) 0.057(2) -0.0047(19) -0.007(2) -0.009(2)
C14 0.059(2) 0.063(2) 0.054(2) -0.0022(19) -0.0044(19) -0.010(2)
C15 0.075(3) 0.078(3) 0.057(3) 0.003(2) -0.005(2) -0.024(2)
C16 0.082(3) 0.107(4) 0.053(3) 0.009(2) -0.003(2) -0.029(3)
C17 0.101(4) 0.114(4) 0.053(3) -0.004(2) -0.013(2) -0.041(3)
C18 0.083(3) 0.110(4) 0.058(3) -0.008(2) -0.008(2) -0.039(3)
C19 0.074(3) 0.081(3) 0.057(3) 0.003(2) -0.012(2) -0.023(2)
C20 0.059(3) 0.072(3) 0.077(3) -0.012(2) -0.009(2) -0.019(2)
C21 0.091(3) 0.096(4) 0.087(3) -0.007(3) -0.005(3) -0.044(3)
C22 0.090(4) 0.097(4) 0.110(4) -0.010(3) -0.015(3) -0.050(3)
C23 0.093(4) 0.106(4) 0.093(4) -0.021(3) -0.024(3) -0.031(3)
C24 0.085(3) 0.094(3) 0.066(3) -0.008(2) -0.015(2) -0.033(3)
C25 0.071(3) 0.071(3) 0.063(3) 0.002(2) -0.005(2) -0.026(2)
C26 0.070(3) 0.076(3) 0.047(2) -0.004(2) -0.010(2) -0.018(2)
C27 0.271(12) 0.264(11) 0.117(7) -0.025(7) 0.009(7) 0.045(10)
C28 0.302 0.296 0.129 0.038 -0.083 -0.195
C29 0.149 0.148 0.068 -0.017 -0.026 -0.043
C30 0.141 0.150 0.069 0.001 -0.033 0.013
C31 0.131(5) 0.115(4) 0.062(3) -0.018(3) -0.035(3) -0.008(3)
C32 0.136(5) 0.103(4) 0.071(3) -0.022(3) -0.029(3) 0.003(3)
C33 0.083(3) 0.075(3) 0.062(3) -0.007(2) -0.015(2) -0.005(3)
C34 0.082(3) 0.094(3) 0.059(3) -0.007(2) -0.024(2) 0.004(3)
C35 0.075(3) 0.066(3) 0.065(3) -0.010(2) -0.007(2) -0.003(2)
C36 0.070(3) 0.090(3) 0.067(3) -0.009(2) -0.024(2) 0.013(2)
C37 0.058(2) 0.061(2) 0.058(2) -0.0040(19) -0.0130(19) 0.000(2)
C38 0.055(2) 0.073(3) 0.063(3) -0.008(2) -0.0141(19) -0.008(2)
C39 0.056(2) 0.062(3) 0.066(3) 0.001(2) -0.012(2) -0.002(2)
C40 0.050(2) 0.063(3) 0.075(3) 0.001(2) -0.011(2) 0.000(2)
C41 0.066(3) 0.089(3) 0.100(4) -0.004(3) -0.017(3) 0.020(3)
C42 0.085(4) 0.120(5) 0.113(5) 0.001(4) -0.041(3) 0.029(3)
C43 0.073(3) 0.130(5) 0.081(3) 0.006(3) -0.036(3) 0.010(3)
C44 0.067(3) 0.097(3) 0.070(3) -0.004(2) -0.020(2) 0.000(3)
C45 0.061(3) 0.083(3) 0.066(3) -0.014(2) -0.019(2) 0.005(2)
C46 0.051(2) 0.078(3) 0.070(3) -0.014(2) -0.013(2) 0.000(2)
C47 0.053(3) 0.101(3) 0.090(3) -0.028(3) -0.019(2) 0.005(2)
C48 0.063(3) 0.110(4) 0.093(4) -0.037(3) -0.007(3) -0.001(3)
C49 0.073(3) 0.117(4) 0.066(3) -0.027(3) -0.003(2) -0.009(3)
C50 0.065(3) 0.091(3) 0.064(3) -0.013(2) -0.014(2) -0.002(2)
C51 0.062(3) 0.080(3) 0.054(2) -0.007(2) -0.013(2) 0.005(2)
C52 0.052(2) 0.084(3) 0.070(3) -0.004(2) -0.011(2) -0.005(2)
C53 0.076(3) 0.080(3) 0.070(3) 0.004(2) -0.013(2) 0.002(3)
C54 0.088(3) 0.086(3) 0.087(3) 0.002(3) -0.009(3) -0.016(3)
C55 0.123(5) 0.093(4) 0.096(4) 0.007(3) -0.022(3) -0.016(4)
C56 0.156(6) 0.109(5) 0.148(6) 0.006(4) 0.012(5) -0.053(5)
C57 0.084(3) 0.075(3) 0.083(3) 0.008(2) -0.032(3) -0.010(2)
C58 0.100(4) 0.096(3) 0.073(3) 0.000(3) -0.015(3) -0.030(3)
C59 0.140(5) 0.094(4) 0.084(4) 0.005(3) -0.038(3) -0.037(3)
C60 0.212(8) 0.175(7) 0.082(4) -0.002(4) -0.017(5) -0.080(6)
C61 0.080(3) 0.092(3) 0.076(3) -0.010(2) -0.015(3) 0.002(3)
C62 0.124(5) 0.128(5) 0.068(3) -0.010(3) -0.020(3) 0.010(4)
C63 0.173(7) 0.137(6) 0.086(4) -0.005(4) -0.002(4) -0.011(5)
C64 0.421(17) 0.178(9) 0.109(6) -0.033(6) -0.004(8) 0.088(10)
C65 0.091(4) 0.101(4) 0.081(3) -0.010(3) -0.019(3) -0.030(3)
C66 0.135(5) 0.132(5) 0.119(5) -0.020(4) -0.015(4) -0.058(4)
C67 0.182 0.290 0.166 -0.040 -0.041 -0.089
C68 0.383 0.237 0.337 -0.097 -0.030 -0.054
C69 0.121(4) 0.102(4) 0.090(4) 0.015(3) -0.015(3) -0.024(3)
C70 0.119 0.106 0.092 -0.003 -0.026 -0.025
C71 0.147(6) 0.131(5) 0.080(4) -0.003(3) -0.019(4) -0.011(4)
C72 0.231(9) 0.163(7) 0.101(5) -0.022(5) -0.042(5) 0.040(6)
C73 0.106(4) 0.081(3) 0.095(4) 0.002(3) -0.014(3) -0.010(3)
C74 0.120(5) 0.112(5) 0.104(4) -0.007(3) -0.002(4) -0.019(4)
C75 0.119(5) 0.122(5) 0.108(5) -0.013(4) -0.004(4) 0.003(4)
C76 0.175(7) 0.162(7) 0.110(5) -0.015(4) -0.004(5) 0.017(5)
C77 0.141(5) 0.090(4) 0.125(5) -0.016(3) -0.033(4) -0.024(4)
C78 0.172(6) 0.118(5) 0.095(4) -0.012(3) -0.035(4) -0.024(4)
C79 0.193 0.235 0.166 -0.039 -0.034 -0.083
C80 0.309 0.286 0.259 -0.015 -0.032 -0.055
C81 0.120(5) 0.106(4) 0.090(4) -0.011(3) 0.002(3) -0.021(4)
C82 0.136(5) 0.090(4) 0.089(4) -0.002(3) -0.006(4) -0.005(3)
C83 0.164(7) 0.153(6) 0.123(6) 0.018(4) 0.053(5) 0.022(5)
C84 0.241(9) 0.156(7) 0.141(7) 0.023(5) 0.085(7) 0.042(6)
Fe1 0.0482(3) 0.0687(4) 0.0553(3) -0.0046(3) -0.0132(2) -0.0027(3)
Fe2 0.0616(4) 0.0642(4) 0.0491(3) -0.0034(2) -0.0096(3) -0.0160(3)
N1 0.063(2) 0.0566(18) 0.0514(18) 0.0011(14) -0.0079(15) -0.0181(16)
N2 0.064(2) 0.0643(19) 0.0450(17) -0.0021(14) -0.0105(15) -0.0176(16)
N3 0.065(2) 0.066(2) 0.056(2) -0.0047(16) -0.0111(16) -0.0141(17)
N4 0.065(2) 0.070(2) 0.0451(18) -0.0029(15) -0.0079(15) -0.0181(17)
N5 0.0544(19) 0.067(2) 0.0561(19) -0.0046(15) -0.0097(15) -0.0063(17)
N6 0.0512(19) 0.072(2) 0.0541(19) -0.0109(16) -0.0131(15) -0.0005(17)
N7 0.0478(18) 0.073(2) 0.062(2) 0.0062(17) -0.0142(16) -0.0089(17)
N8 0.0545(19) 0.075(2) 0.056(2) -0.0090(16) -0.0124(16) -0.0073(17)
N9 0.072(2) 0.080(2) 0.065(2) 0.0015(18) -0.0175(18) -0.004(2)
N10 0.098(3) 0.075(3) 0.082(3) 0.002(2) -0.012(2) -0.024(2)
N11 0.092(3) 0.088(3) 0.092(3) -0.007(2) -0.008(2) -0.028(2)
N12 0.080(3) 0.094(3) 0.124(4) 0.011(3) -0.007(3) -0.025(2)
N13 0.077(3) 0.083(3) 0.114(3) -0.002(2) 0.001(2) -0.012(2)
N14 0.092(3) 0.091(3) 0.079(3) -0.009(2) -0.023(2) 0.000(2)
O1 0.118(3) 0.117(3) 0.070(2) 0.0065(18) -0.0134(19) -0.065(2)
O2 0.103(2) 0.094(2) 0.0643(18) -0.0081(15) -0.0046(16) -0.0517(19)
O3 0.084(2) 0.079(2) 0.084(2) -0.0152(17) -0.0119(17) 0.0154(17)
O4 0.089(2) 0.134(3) 0.080(2) -0.023(2) -0.0362(18) 0.047(2)
S1 0.1153(11) 0.1211(11) 0.0506(7) 0.0050(6) -0.0111(7) -0.0109(9)
S2 0.1372(13) 0.1166(11) 0.0745(8) -0.0104(7) -0.0331(8) -0.0409(10)
S3 0.1045(9) 0.0905(8) 0.0568(6) -0.0007(6) -0.0135(6) -0.0225(7)
S4 0.1015(9) 0.0868(8) 0.0534(6) -0.0032(5) -0.0135(6) -0.0182(7)
S5 0.1151(10) 0.1083(9) 0.0490(6) 0.0019(6) -0.0152(6) -0.0384(8)
S6 0.1183(10) 0.1131(10) 0.0533(7) -0.0059(6) -0.0192(6) -0.0495(8)
S7 0.1743(19) 0.216(2) 0.0822(11) -0.0202(12) 0.0010(12) -0.0249(17)
S8 0.270(3) 0.273(3) 0.0963(14) 0.0251(16) -0.0691(17) -0.025(3)
S9 0.1315(13) 0.1345(13) 0.0748(9) -0.0204(8) -0.0229(8) -0.0003(10)
S10 0.1575(16) 0.1729(16) 0.0700(9) -0.0130(9) -0.0387(9) 0.0351(13)
S11 0.1418(13) 0.1056(10) 0.0651(8) -0.0198(7) -0.0237(8) 0.0201(9)
S12 0.1241(12) 0.1657(15) 0.0676(8) -0.0245(9) -0.0417(8) 0.0374(11)

loop_
_atom_type_symbol
_atom_type_description
_atom_type_scat_dispersion_real
_atom_type_scat_dispersion_imag
_atom_type_scat_source
C C 0.0033 0.0016 'International Tables Vol C Tables 4.2.6.8 and 6.1.1.4'
H H 0.0000 0.0000 'International Tables Vol C Tables 4.2.6.8 and 6.1.1.4'
N N 0.0061 0.0033 'International Tables Vol C Tables 4.2.6.8 and 6.1.1.4'
O O 0.0106 0.0060 'International Tables Vol C Tables 4.2.6.8 and 6.1.1.4'
S S 0.1246 0.1234 'International Tables Vol C Tables 4.2.6.8 and 6.1.1.4'
Fe Fe 0.3463 0.8444 'International Tables Vol C Tables 4.2.6.8 and 6.1.1.4'

loop_
_geom_angle_atom_site_label_1
_geom_angle_atom_site_label_2
_geom_angle_atom_site_label_3
_geom_angle
S1 C1 H1A 109.5
S1 C1 H1B 109.5
H1A C1 H1B 109.5
S1 C1 H1C 109.5
H1A C1 H1C 109.5
H1B C1 H1C 109.5
S2 C2 H2A 109.5
S2 C2 H2B 109.5
H2A C2 H2B 109.5
S2 C2 H2C 109.5
H2A C2 H2C 109.5
H2B C2 H2C 109.5
C4 C3 S3 118.4(3)
C4 C3 S1 123.8(4)
S3 C3 S1 117.7(3)
C3 C4 S2 122.9(3)
C3 C4 S4 116.6(3)
S2 C4 S4 120.5(3)
C6 C5 S4 122.6(3)
C6 C5 S3 123.5(4)
S4 C5 S3 113.9(2)
C5 C6 S6 122.4(4)
C5 C6 S5 121.7(3)
S6 C6 S5 115.9(2)
C8 C7 C9 121.3(3)
C8 C7 S5 116.2(3)
C9 C7 S5 122.4(3)
C7 C8 C10 120.7(4)
C7 C8 S6 117.5(3)
C10 C8 S6 121.8(3)
C11 C9 C7 119.2(4)
C11 C9 H9 120.4
C7 C9 H9 120.4
C12 C10 C8 117.7(4)
C12 C10 H10 121.1
C8 C10 H10 121.1
C9 C11 N1 126.8(4)
C9 C11 C12 120.0(4)
N1 C11 C12 113.2(3)
C10 C12 N2 126.1(3)
C10 C12 C11 121.0(3)
N2 C12 C11 112.9(3)
O2 C13 N2 128.6(4)
O2 C13 C14 121.3(4)
N2 C13 C14 110.1(4)
N4 C14 C15 121.8(4)
N4 C14 C13 115.6(3)
C15 C14 C13 122.6(4)
C16 C15 C14 119.9(4)
C16 C15 H15 120.1
C14 C15 H15 120.1
C17 C16 C15 118.7(4)
C17 C16 H16 120.7
C15 C16 H16 120.7
C16 C17 C18 119.6(4)
C16 C17 H17 120.2
C18 C17 H17 120.2
N4 C18 C17 121.8(4)
N4 C18 H18 119.1
C17 C18 H18 119.1
O1 C19 N1 127.2(4)
O1 C19 C20 121.1(4)
N1 C19 C20 111.7(4)
N3 C20 C21 121.6(4)
N3 C20 C19 115.8(4)
C21 C20 C19 122.6(4)
C22 C21 C20 120.1(5)
C22 C21 H21 119.9
C20 C21 H21 119.9
C23 C22 C21 118.3(5)
C23 C22 H22 120.9
C21 C22 H22 120.9
C22 C23 C24 119.2(5)
C22 C23 H23 120.4
C24 C23 H23 120.4
N3 C24 C23 122.9(4)
N3 C24 H24 118.6
C23 C24 H24 118.6
N13 C25 Fe2 179.8(5)
N14 C26 Fe2 176.8(4)
S7 C27 H27A 109.5
S7 C27 H27B 109.5
H27A C27 H27B 109.5
S7 C27 H27C 109.5
H27A C27 H27C 109.5
H27B C27 H27C 109.5
S8 C28 H28A 109.5
S8 C28 H28B 109.5
H28A C28 H28B 109.5
S8 C28 H28C 109.5
H28A C28 H28C 109.5
H28B C28 H28C 109.5
C30 C29 S9 118.0(4)
C30 C29 S7 122.6(5)
S9 C29 S7 119.2(4)
C29 C30 S10 117.0(4)
C29 C30 S8 124.2(5)
S10 C30 S8 118.2(4)
C32 C31 S9 122.8(4)
C32 C31 S10 122.9(4)
S9 C31 S10 114.3(3)
C31 C32 S12 123.2(4)
C31 C32 S11 122.7(4)
S12 C32 S11 114.0(3)
C35 C33 C34 120.8(4)
C35 C33 S11 123.6(3)
C34 C33 S11 115.6(3)
C36 C34 C33 120.4(4)
C36 C34 S12 122.7(3)
C33 C34 S12 116.9(3)
C33 C35 C37 119.7(4)
C33 C35 H35 120.1
C37 C35 H35 120.1
C34 C36 C38 119.1(4)
C34 C36 H36 120.5
C38 C36 H36 120.5
C35 C37 N5 126.6(4)
C35 C37 C38 119.8(4)
N5 C37 C38 113.5(3)
C36 C38 N6 126.2(4)
C36 C38 C37 120.2(4)
N6 C38 C37 113.6(3)
O3 C39 N5 128.3(4)
O3 C39 C40 122.1(4)
N5 C39 C40 109.5(4)
N7 C40 C41 121.2(4)
N7 C40 C39 116.3(3)
C41 C40 C39 122.5(4)
C40 C41 C42 120.0(5)
C40 C41 H41 120.0
C42 C41 H41 120.0
C43 C42 C41 119.3(5)
C43 C42 H42 120.3
C41 C42 H42 120.3
C42 C43 C44 119.0(5)
C42 C43 H43 120.5
C44 C43 H43 120.5
N7 C44 C43 122.2(4)
N7 C44 H44 118.9
C43 C44 H44 118.9
O4 C45 N6 128.6(4)
O4 C45 C46 120.2(4)
N6 C45 C46 111.2(4)
N8 C46 C47 121.3(4)
N8 C46 C45 115.4(3)
C47 C46 C45 123.2(4)
C46 C47 C48 120.4(4)
C46 C47 H47 119.8
C48 C47 H47 119.8
C47 C48 C49 118.2(4)
C47 C48 H48 120.9
C49 C48 H48 120.9
C50 C49 C48 119.5(4)
C50 C49 H49 120.3
C48 C49 H49 120.3
N8 C50 C49 122.8(4)
N8 C50 H50 118.6
C49 C50 H50 118.6
N11 C51 Fe1 178.9(4)
N12 C52 Fe1 178.8(4)
C54 C53 N9 116.9(4)
C54 C53 H53A 108.1
N9 C53 H53A 108.1
C54 C53 H53B 108.1
N9 C53 H53B 108.1
H53A C53 H53B 107.3
C53 C54 C55 110.5(4)
C53 C54 H54A 109.5
C55 C54 H54A 109.5
C53 C54 H54B 109.5
C55 C54 H54B 109.5
H54A C54 H54B 108.1
C56 C55 C54 112.1(5)
C56 C55 H55A 109.2
C54 C55 H55A 109.2
C56 C55 H55B 109.2
C54 C55 H55B 109.2
H55A C55 H55B 107.9
C55 C56 H56A 109.5
C55 C56 H56B 109.5
H56A C56 H56B 109.5
C55 C56 H56C 109.5
H56A C56 H56C 109.5
H56B C56 H56C 109.5
C58 C57 N9 115.7(4)
C58 C57 H57A 108.4
N9 C57 H57A 108.4
C58 C57 H57B 108.4
N9 C57 H57B 108.4
H57A C57 H57B 107.4
C59 C58 C57 110.1(4)
C59 C58 H58A 109.6
C57 C58 H58A 109.6
C59 C58 H58B 109.6
C57 C58 H58B 109.6
H58A C58 H58B 108.1
C58 C59 C60 111.5(5)
C58 C59 H59A 109.3
C60 C59 H59A 109.3
C58 C59 H59B 109.3
C60 C59 H59B 109.3
H59A C59 H59B 108.0
C59 C60 H60A 109.5
C59 C60 H60B 109.5
H60A C60 H60B 109.5
C59 C60 H60C 109.5
H60A C60 H60C 109.5
H60B C60 H60C 109.5
C62 C61 N9 115.3(4)
C62 C61 H61A 108.5
N9 C61 H61A 108.5
C62 C61 H61B 108.5
N9 C61 H61B 108.5
H61A C61 H61B 107.5
C63 C62 C61 112.1(5)
C63 C62 H62A 109.2
C61 C62 H62A 109.2
C63 C62 H62B 109.2
C61 C62 H62B 109.2
H62A C62 H62B 107.9
C64 C63 C62 116.3(6)
C64 C63 H63A 108.2
C62 C63 H63A 108.2
C64 C63 H63B 108.2
C62 C63 H63B 108.2
H63A C63 H63B 107.4
C63 C64 H64A 109.5
C63 C64 H64B 109.5
H64A C64 H64B 109.5
C63 C64 H64C 109.5
H64A C64 H64C 109.5
H64B C64 H64C 109.5
C66 C65 N9 117.0(4)
C66 C65 H65A 108.0
N9 C65 H65A 108.0
C66 C65 H65B 108.0
N9 C65 H65B 108.0
H65A C65 H65B 107.3
C65 C66 C67 115.3(6)
C65 C66 H66A 108.4
C67 C66 H66A 108.4
C65 C66 H66B 108.4
C67 C66 H66B 108.4
H66A C66 H66B 107.5
C68 C67 C66 110.3(8)
C68 C67 H67A 109.6
C66 C67 H67A 109.6
C68 C67 H67B 109.6
C66 C67 H67B 109.6
H67A C67 H67B 108.1
C67 C68 H68A 109.5
C67 C68 H68B 109.5
H68A C68 H68B 109.5
C67 C68 H68C 109.5
H68A C68 H68C 109.5
H68B C68 H68C 109.5
C70 C69 N10 117.5(4)
C70 C69 H69A 107.9
N10 C69 H69A 107.9
C70 C69 H69B 107.9
N10 C69 H69B 107.9
H69A C69 H69B 107.2
C69 C70 C71 109.6(5)
C69 C70 H70A 109.8
C71 C70 H70A 109.8
C69 C70 H70B 109.8
C71 C70 H70B 109.8
H70A C70 H70B 108.2
C72 C71 C70 113.2(6)
C72 C71 H71A 108.9
C70 C71 H71A 108.9
C72 C71 H71B 108.9
C70 C71 H71B 108.9
H71A C71 H71B 107.8
C71 C72 H72A 109.5
C71 C72 H72B 109.5
H72A C72 H72B 109.5
C71 C72 H72C 109.5
H72A C72 H72C 109.5
H72B C72 H72C 109.5
C74 C73 N10 117.2(4)
C74 C73 H73A 108.0
N10 C73 H73A 108.0
C74 C73 H73B 108.0
N10 C73 H73B 108.0
H73A C73 H73B 107.2
C73 C74 C75 113.3(5)
C73 C74 H74A 108.9
C75 C74 H74A 108.9
C73 C74 H74B 108.9
C75 C74 H74B 108.9
H74A C74 H74B 107.7
C76 C75 C74 113.5(6)
C76 C75 H75A 108.9
C74 C75 H75A 108.9
C76 C75 H75B 108.9
C74 C75 H75B 108.9
H75A C75 H75B 107.7
C75 C76 H76A 109.5
C75 C76 H76B 109.5
H76A C76 H76B 109.5
C75 C76 H76C 109.5
H76A C76 H76C 109.5
H76B C76 H76C 109.5
C78 C77 N10 119.2(5)
C78 C77 H77A 107.5
N10 C77 H77A 107.5
C78 C77 H77B 107.5
N10 C77 H77B 107.5
H77A C77 H77B 107.0
C77 C78 C79 103.0(6)
C77 C78 H78A 111.2
C79 C78 H78A 111.2
C77 C78 H78B 111.2
C79 C78 H78B 111.2
H78A C78 H78B 109.1
C80 C79 C78 113.7(9)
C80 C79 H79A 108.8
C78 C79 H79A 108.8
C80 C79 H79B 108.8
C78 C79 H79B 108.8
H79A C79 H79B 107.7
C79 C80 H80A 109.5
C79 C80 H80B 109.5
H80A C80 H80B 109.5
C79 C80 H80C 109.5
H80A C80 H80C 109.5
H80B C80 H80C 109.5
C82 C81 N10 116.9(5)
C82 C81 H81A 108.1
N10 C81 H81A 108.1
C82 C81 H81B 108.1
N10 C81 H81B 108.1
H81A C81 H81B 107.3
C81 C82 C83 111.2(5)
C81 C82 H82A 109.4
C83 C82 H82A 109.4
C81 C82 H82B 109.4
C83 C82 H82B 109.4
H82A C82 H82B 108.0
C82 C83 C84 111.4(7)
C82 C83 H83A 109.3
C84 C83 H83A 109.3
C82 C83 H83B 109.3
C84 C83 H83B 109.3
H83A C83 H83B 108.0
C83 C84 H84A 109.5
C83 C84 H84B 109.5
H84A C84 H84B 109.5
C83 C84 H84C 109.5
H84A C84 H84C 109.5
H84B C84 H84C 109.5
N5 Fe1 N6 83.85(13)
N5 Fe1 C52 92.14(16)
N6 Fe1 C52 95.90(16)
N5 Fe1 C51 94.87(15)
N6 Fe1 C51 92.68(15)
C52 Fe1 C51 169.46(17)
N5 Fe1 N8 165.39(13)
N6 Fe1 N8 81.71(13)
C52 Fe1 N8 87.20(15)
C51 Fe1 N8 87.99(15)
N5 Fe1 N7 81.79(14)
N6 Fe1 N7 165.60(14)
C52 Fe1 N7 85.73(15)
C51 Fe1 N7 87.48(15)
N8 Fe1 N7 112.68(14)
N2 Fe2 N1 83.58(13)
N2 Fe2 C25 94.36(15)
N1 Fe2 C25 93.26(15)
N2 Fe2 C26 93.88(15)
N1 Fe2 C26 96.44(14)
C25 Fe2 C26 167.92(16)
N2 Fe2 N4 81.50(13)
N1 Fe2 N4 165.07(13)
C25 Fe2 N4 87.42(14)
C26 Fe2 N4 85.06(14)
N2 Fe2 N3 165.59(13)
N1 Fe2 N3 82.04(13)
C25 Fe2 N3 87.39(15)
C26 Fe2 N3 86.83(15)
N4 Fe2 N3 112.89(13)
C19 N1 C11 126.2(3)
C19 N1 Fe2 118.5(3)
C11 N1 Fe2 115.2(2)
C13 N2 C12 124.9(3)
C13 N2 Fe2 119.9(3)
C12 N2 Fe2 115.2(2)
C24 N3 C20 117.9(4)
C24 N3 Fe2 130.4(3)
C20 N3 Fe2 111.7(3)
C18 N4 C14 118.3(3)
C18 N4 Fe2 128.8(3)
C14 N4 Fe2 112.9(2)
C39 N5 C37 125.5(3)
C39 N5 Fe1 119.4(3)
C37 N5 Fe1 114.7(2)
C45 N6 C38 126.3(3)
C45 N6 Fe1 119.4(3)
C38 N6 Fe1 114.3(2)
C44 N7 C40 118.2(3)
C44 N7 Fe1 129.8(3)
C40 N7 Fe1 112.0(3)
C50 N8 C46 117.9(3)
C50 N8 Fe1 130.0(3)
C46 N8 Fe1 112.1(3)
C65 N9 C61 111.0(3)
C65 N9 C53 107.6(3)
C61 N9 C53 110.3(3)
C65 N9 C57 110.8(3)
C61 N9 C57 106.4(3)
C53 N9 C57 110.8(3)
C81 N10 C73 107.7(4)
C81 N10 C69 108.8(4)
C73 N10 C69 111.7(4)
C81 N10 C77 113.1(4)
C73 N10 C77 107.0(4)
C69 N10 C77 108.5(4)
C3 S1 C1 100.3(3)
C4 S2 C2 105.4(3)
C3 S3 C5 95.4(2)
C4 S4 C5 95.7(2)
C7 S5 C6 95.2(2)
C6 S6 C8 95.2(2)
C27 S7 C29 104.0(4)
C28 S8 C30 92.9(4)
C31 S9 C29 94.5(3)
C30 S10 C31 95.9(3)
C33 S11 C32 95.8(2)
C34 S12 C32 95.1(2)

loop_
_geom_bond_atom_site_label_1
_geom_bond_atom_site_label_2
_geom_bond_distance
C1 S1 1.748(6)
C1 H1A 0.9600
C1 H1B 0.9600
C1 H1C 0.9600
C2 S2 1.739(6)
C2 H2A 0.9600
C2 H2B 0.9600
C2 H2C 0.9600
C3 C4 1.348(6)
C3 S3 1.744(5)
C3 S1 1.753(4)
C4 S2 1.733(5)
C4 S4 1.761(4)
C5 C6 1.330(5)
C5 S4 1.768(5)
C5 S3 1.770(4)
C6 S6 1.750(4)
C6 S5 1.769(5)
C7 C8 1.391(6)
C7 C9 1.392(5)
C7 S5 1.763(4)
C8 C10 1.408(5)
C8 S6 1.757(4)
C9 C11 1.378(5)
C9 H9 0.9300
C10 C12 1.399(5)
C10 H10 0.9300
C11 N1 1.399(5)
C11 C12 1.424(5)
C12 N2 1.406(4)
C13 O2 1.238(5)
C13 N2 1.353(5)
C13 C14 1.497(5)
C14 N4 1.349(5)
C14 C15 1.387(5)
C15 C16 1.366(6)
C15 H15 0.9300
C16 C17 1.363(6)
C16 H16 0.9300
C17 C18 1.401(6)
C17 H17 0.9300
C18 N4 1.333(5)
C18 H18 0.9300
C19 O1 1.258(5)
C19 N1 1.342(5)
C19 C20 1.483(6)
C20 N3 1.352(5)
C20 C21 1.391(6)
C21 C22 1.384(7)
C21 H21 0.9300
C22 C23 1.366(7)
C22 H22 0.9300
C23 C24 1.400(6)
C23 H23 0.9300
C24 N3 1.335(5)
C24 H24 0.9300
C25 N13 1.144(5)
C25 Fe2 1.966(5)
C26 N14 1.145(5)
C26 Fe2 1.972(5)
C27 S7 1.710(10)
C27 H27A 0.9600
C27 H27B 0.9600
C27 H27C 0.9600
C28 S8 1.593(7)
C28 H28A 0.9600
C28 H28B 0.9600
C28 H28C 0.9600
C29 C30 1.326(8)
C29 S9 1.749(6)
C29 S7 1.770(6)
C30 S10 1.725(6)
C30 S8 1.755(6)
C31 C32 1.335(6)
C31 S9 1.747(5)
C31 S10 1.744(5)
C32 S12 1.761(5)
C32 S11 1.762(5)
C33 C35 1.373(6)
C33 C34 1.402(6)
C33 S11 1.754(4)
C34 C36 1.388(6)
C34 S12 1.757(4)
C35 C37 1.389(5)
C35 H35 0.9300
C36 C38 1.394(5)
C36 H36 0.9300
C37 N5 1.402(5)
C37 C38 1.414(5)
C38 N6 1.406(5)
C39 O3 1.218(5)
C39 N5 1.353(5)
C39 C40 1.500(6)
C40 N7 1.353(5)
C40 C41 1.364(6)
C41 C42 1.381(7)
C41 H41 0.9300
C42 C43 1.346(7)
C42 H42 0.9300
C43 C44 1.387(6)
C43 H43 0.9300
C44 N7 1.345(5)
C44 H44 0.9300
C45 O4 1.245(5)
C45 N6 1.323(5)
C45 C46 1.491(6)
C46 N8 1.357(5)
C46 C47 1.380(5)
C47 C48 1.377(6)
C47 H47 0.9300
C48 C49 1.383(6)
C48 H48 0.9300
C49 C50 1.368(6)
C49 H49 0.9300
C50 N8 1.352(5)
C50 H50 0.9300
C51 N11 1.152(5)
C51 Fe1 1.982(5)
C52 N12 1.143(5)
C52 Fe1 1.974(5)
C53 C54 1.489(6)
C53 N9 1.529(5)
C53 H53A 0.9700
C53 H53B 0.9700
C54 C55 1.525(6)
C54 H54A 0.9700
C54 H54B 0.9700
C55 C56 1.485(7)
C55 H55A 0.9700
C55 H55B 0.9700
C56 H56A 0.9600
C56 H56B 0.9600
C56 H56C 0.9600
C57 C58 1.529(6)
C57 N9 1.534(5)
C57 H57A 0.9700
C57 H57B 0.9700
C58 C59 1.507(6)
C58 H58A 0.9700
C58 H58B 0.9700
C59 C60 1.548(7)
C59 H59A 0.9700
C59 H59B 0.9700
C60 H60A 0.9600
C60 H60B 0.9600
C60 H60C 0.9600
C61 C62 1.521(6)
C61 N9 1.521(5)
C61 H61A 0.9700
C61 H61B 0.9700
C62 C63 1.504(7)
C62 H62A 0.9700
C62 H62B 0.9700
C63 C64 1.399(9)
C63 H63A 0.9700
C63 H63B 0.9700
C64 H64A 0.9600
C64 H64B 0.9600
C64 H64C 0.9600
C65 C66 1.501(7)
C65 N9 1.512(6)
C65 H65A 0.9700
C65 H65B 0.9700
C66 C67 1.549(7)
C66 H66A 0.9700
C66 H66B 0.9700
C67 C68 1.446(8)
C67 H67A 0.9700
C67 H67B 0.9700
C68 H68A 0.9600
C68 H68B 0.9600
C68 H68C 0.9600
C69 C70 1.482(7)
C69 N10 1.522(6)
C69 H69A 0.9700
C69 H69B 0.9700
C70 C71 1.531(7)
C70 H70A 0.9700
C70 H70B 0.9700
C71 C72 1.441(8)
C71 H71A 0.9700
C71 H71B 0.9700
C72 H72A 0.9600
C72 H72B 0.9600
C72 H72C 0.9600
C73 C74 1.488(7)
C73 N10 1.514(6)
C73 H73A 0.9700
C73 H73B 0.9700
C74 C75 1.506(7)
C74 H74A 0.9700
C74 H74B 0.9700
C75 C76 1.435(8)
C75 H75A 0.9700
C75 H75B 0.9700
C76 H76A 0.9600
C76 H76B 0.9600
C76 H76C 0.9600
C77 C78 1.466(7)
C77 N10 1.529(6)
C77 H77A 0.9700
C77 H77B 0.9700
C78 C79 1.614(7)
C78 H78A 0.9700
C78 H78B 0.9700
C79 C80 1.407(8)
C79 H79A 0.9700
C79 H79B 0.9700
C80 H80A 0.9600
C80 H80B 0.9600
C80 H80C 0.9600
C81 C82 1.494(7)
C81 N10 1.504(6)
C81 H81A 0.9700
C81 H81B 0.9700
C82 C83 1.520(8)
C82 H82A 0.9700
C82 H82B 0.9700
C83 C84 1.543(9)
C83 H83A 0.9700
C83 H83B 0.9700
C84 H84A 0.9600
C84 H84B 0.9600
C84 H84C 0.9600
Fe1 N5 1.894(3)
Fe1 N6 1.901(3)
Fe1 N8 2.000(3)
Fe1 N7 2.003(3)
Fe2 N2 1.890(3)
Fe2 N1 1.893(3)
Fe2 N4 2.006(3)
Fe2 N3 2.017(3)

loop_
_geom_torsion_atom_site_label_1
_geom_torsion_atom_site_label_2
_geom_torsion_atom_site_label_3
_geom_torsion_atom_site_label_4
_geom_torsion
S3 C3 C4 S2 177.7(2)
S1 C3 C4 S2 -2.3(6)
S3 C3 C4 S4 0.1(5)
S1 C3 C4 S4 -179.9(2)
S4 C5 C6 S6 -0.6(6)
S3 C5 C6 S6 178.2(2)
S4 C5 C6 S5 179.0(2)
S3 C5 C6 S5 -2.2(6)
C9 C7 C8 C10 -1.9(6)
S5 C7 C8 C10 178.7(3)
C9 C7 C8 S6 178.6(3)
S5 C7 C8 S6 -0.7(4)
C8 C7 C9 C11 1.1(6)
S5 C7 C9 C11 -179.5(3)
C7 C8 C10 C12 1.2(6)
S6 C8 C10 C12 -179.4(3)
C7 C9 C11 N1 -178.2(4)
C7 C9 C11 C12 0.4(6)
C8 C10 C12 N2 178.7(4)
C8 C10 C12 C11 0.3(6)
C9 C11 C12 C10 -1.1(6)
N1 C11 C12 C10 177.6(3)
C9 C11 C12 N2 -179.6(3)
N1 C11 C12 N2 -0.9(4)
O2 C13 C14 N4 178.4(4)
N2 C13 C14 N4 -0.4(5)
O2 C13 C14 C15 -1.6(6)
N2 C13 C14 C15 179.6(4)
N4 C14 C15 C16 -0.5(6)
C13 C14 C15 C16 179.5(4)
C14 C15 C16 C17 -1.2(7)
C15 C16 C17 C18 2.1(7)
C16 C17 C18 N4 -1.4(7)
O1 C19 C20 N3 -177.0(4)
N1 C19 C20 N3 3.7(5)
O1 C19 C20 C21 4.6(7)
N1 C19 C20 C21 -174.8(4)
N3 C20 C21 C22 0.2(7)
C19 C20 C21 C22 178.6(5)
C20 C21 C22 C23 -0.2(8)
C21 C22 C23 C24 1.0(8)
C22 C23 C24 N3 -2.1(8)
S9 C29 C30 S10 3.1(8)
S7 C29 C30 S10 178.5(4)
S9 C29 C30 S8 -168.2(4)
S7 C29 C30 S8 7.2(10)
S9 C31 C32 S12 179.0(3)
S10 C31 C32 S12 -2.6(8)
S9 C31 C32 S11 -1.3(8)
S10 C31 C32 S11 177.1(3)
C35 C33 C34 C36 2.2(7)
S11 C33 C34 C36 -179.6(4)
C35 C33 C34 S12 -177.5(4)
S11 C33 C34 S12 0.7(5)
C34 C33 C35 C37 -0.2(7)
S11 C33 C35 C37 -178.3(3)
C33 C34 C36 C38 -1.9(7)
S12 C34 C36 C38 177.8(4)
C33 C35 C37 N5 -179.1(4)
C33 C35 C37 C38 -2.1(6)
C34 C36 C38 N6 179.3(4)
C34 C36 C38 C37 -0.3(7)
C35 C37 C38 C36 2.3(6)
N5 C37 C38 C36 179.8(4)
C35 C37 C38 N6 -177.3(4)
N5 C37 C38 N6 0.1(5)
O3 C39 C40 N7 -177.3(4)
N5 C39 C40 N7 2.8(5)
O3 C39 C40 C41 3.1(7)
N5 C39 C40 C41 -176.8(4)
N7 C40 C41 C42 -0.7(7)
C39 C40 C41 C42 178.9(5)
C40 C41 C42 C43 -1.7(9)
C41 C42 C43 C44 2.0(9)
C42 C43 C44 N7 0.2(8)
O4 C45 C46 N8 179.8(4)
N6 C45 C46 N8 -0.1(5)
O4 C45 C46 C47 2.6(7)
N6 C45 C46 C47 -177.4(4)
N8 C46 C47 C48 0.1(7)
C45 C46 C47 C48 177.2(4)
C46 C47 C48 C49 -1.1(7)
C47 C48 C49 C50 1.4(7)
C48 C49 C50 N8 -0.9(7)
N9 C53 C54 C55 179.5(4)
C53 C54 C55 C56 176.9(5)
N9 C57 C58 C59 -178.9(4)
C57 C58 C59 C60 178.8(4)
N9 C61 C62 C63 178.4(5)
C61 C62 C63 C64 -60.2(10)
N9 C65 C66 C67 179.4(5)
C65 C66 C67 C68 -105.4(10)
N10 C69 C70 C71 172.3(5)
C69 C70 C71 C72 -174.6(6)
N10 C73 C74 C75 -173.4(5)
C73 C74 C75 C76 177.2(6)
N10 C77 C78 C79 176.3(5)
C77 C78 C79 C80 -155.5(9)
N10 C81 C82 C83 176.0(5)
C81 C82 C83 C84 174.3(6)
N12 C52 Fe1 N5 77(24)
N12 C52 Fe1 N6 161(24)
N12 C52 Fe1 C51 -55(24)
N12 C52 Fe1 N8 -118(24)
N12 C52 Fe1 N7 -5(24)
N11 C51 Fe1 N5 120(20)
N11 C51 Fe1 N6 36(20)
N11 C51 Fe1 C52 -109(20)
N11 C51 Fe1 N8 -46(20)
N11 C51 Fe1 N7 -159(100)
N13 C25 Fe2 N2 -151(100)
N13 C25 Fe2 N1 125(100)
N13 C25 Fe2 C26 -18(100)
N13 C25 Fe2 N4 -70(100)
N13 C25 Fe2 N3 43(100)
N14 C26 Fe2 N2 91(7)
N14 C26 Fe2 N1 175(100)
N14 C26 Fe2 C25 -42(8)
N14 C26 Fe2 N4 10(7)
N14 C26 Fe2 N3 -103(7)
O1 C19 N1 C11 -1.1(7)
C20 C19 N1 C11 178.2(3)
O1 C19 N1 Fe2 175.0(4)
C20 C19 N1 Fe2 -5.6(5)
C9 C11 N1 C19 -4.7(6)
C12 C11 N1 C19 176.7(4)
C9 C11 N1 Fe2 179.0(3)
C12 C11 N1 Fe2 0.4(4)
N2 Fe2 N1 C19 -176.5(3)
C25 Fe2 N1 C19 -82.4(3)
C26 Fe2 N1 C19 90.3(3)
N4 Fe2 N1 C19 -174.7(4)
N3 Fe2 N1 C19 4.5(3)
N2 Fe2 N1 C11 0.1(3)
C25 Fe2 N1 C11 94.1(3)
C26 Fe2 N1 C11 -93.1(3)
N4 Fe2 N1 C11 1.9(7)
N3 Fe2 N1 C11 -179.0(3)
O2 C13 N2 C12 2.2(6)
C14 C13 N2 C12 -179.1(3)
O2 C13 N2 Fe2 179.9(3)
C14 C13 N2 Fe2 -1.4(4)
C10 C12 N2 C13 0.4(6)
C11 C12 N2 C13 178.9(3)
C10 C12 N2 Fe2 -177.4(3)
C11 C12 N2 Fe2 1.0(4)
N1 Fe2 N2 C13 -178.6(3)
C25 Fe2 N2 C13 88.6(3)
C26 Fe2 N2 C13 -82.5(3)
N4 Fe2 N2 C13 1.9(3)
N3 Fe2 N2 C13 -174.9(4)
N1 Fe2 N2 C12 -0.6(3)
C25 Fe2 N2 C12 -93.4(3)
C26 Fe2 N2 C12 95.4(3)
N4 Fe2 N2 C12 179.8(3)
N3 Fe2 N2 C12 3.1(7)
C23 C24 N3 C20 2.1(7)
C23 C24 N3 Fe2 -177.1(3)
C21 C20 N3 C24 -1.1(6)
C19 C20 N3 C24 -179.6(4)
C21 C20 N3 Fe2 178.2(3)
C19 C20 N3 Fe2 -0.3(4)
N2 Fe2 N3 C24 173.4(5)
N1 Fe2 N3 C24 177.1(4)
C25 Fe2 N3 C24 -89.2(4)
C26 Fe2 N3 C24 80.2(4)
N4 Fe2 N3 C24 -3.1(4)
N2 Fe2 N3 C20 -5.8(7)
N1 Fe2 N3 C20 -2.1(3)
C25 Fe2 N3 C20 91.6(3)
C26 Fe2 N3 C20 -99.0(3)
N4 Fe2 N3 C20 177.7(3)
C17 C18 N4 C14 -0.3(6)
C17 C18 N4 Fe2 179.0(3)
C15 C14 N4 C18 1.2(6)
C13 C14 N4 C18 -178.8(4)
C15 C14 N4 Fe2 -178.2(3)
C13 C14 N4 Fe2 1.8(4)
N2 Fe2 N4 C18 178.7(4)
N1 Fe2 N4 C18 176.9(5)
C25 Fe2 N4 C18 83.9(4)
C26 Fe2 N4 C18 -86.6(4)
N3 Fe2 N4 C18 -2.2(4)
N2 Fe2 N4 C14 -2.0(3)
N1 Fe2 N4 C14 -3.8(7)
C25 Fe2 N4 C14 -96.8(3)
C26 Fe2 N4 C14 92.7(3)
N3 Fe2 N4 C14 177.2(2)
O3 C39 N5 C37 -1.8(7)
C40 C39 N5 C37 178.1(3)
O3 C39 N5 Fe1 170.4(4)
C40 C39 N5 Fe1 -9.8(4)
C35 C37 N5 C39 -11.9(6)
C38 C37 N5 C39 170.8(4)
C35 C37 N5 Fe1 175.6(3)
C38 C37 N5 Fe1 -1.6(4)
N6 Fe1 N5 C39 -171.0(3)
C52 Fe1 N5 C39 -75.3(3)
C51 Fe1 N5 C39 96.8(3)
N8 Fe1 N5 C39 -162.4(5)
N7 Fe1 N5 C39 10.1(3)
N6 Fe1 N5 C37 1.9(3)
C52 Fe1 N5 C37 97.6(3)
C51 Fe1 N5 C37 -90.3(3)
N8 Fe1 N5 C37 10.6(7)
N7 Fe1 N5 C37 -177.0(3)
O4 C45 N6 C38 0.8(8)
C46 C45 N6 C38 -179.3(4)
O4 C45 N6 Fe1 177.4(4)
C46 C45 N6 Fe1 -2.7(5)
C36 C38 N6 C45 -1.4(7)
C37 C38 N6 C45 178.2(4)
C36 C38 N6 Fe1 -178.2(4)
C37 C38 N6 Fe1 1.4(4)
N5 Fe1 N6 C45 -178.9(3)
C52 Fe1 N6 C45 89.6(3)
C51 Fe1 N6 C45 -84.3(3)
N8 Fe1 N6 C45 3.3(3)
N7 Fe1 N6 C45 -174.6(5)
N5 Fe1 N6 C38 -1.9(3)
C52 Fe1 N6 C38 -93.4(3)
C51 Fe1 N6 C38 92.8(3)
N8 Fe1 N6 C38 -179.7(3)
N7 Fe1 N6 C38 2.5(7)
C43 C44 N7 C40 -2.5(6)
C43 C44 N7 Fe1 175.7(3)
C41 C40 N7 C44 2.7(6)
C39 C40 N7 C44 -176.9(4)
C41 C40 N7 Fe1 -175.8(3)
C39 C40 N7 Fe1 4.6(4)
N5 Fe1 N7 C44 174.1(4)
N6 Fe1 N7 C44 169.8(5)
C52 Fe1 N7 C44 -93.1(4)
C51 Fe1 N7 C44 78.8(4)
N8 Fe1 N7 C44 -8.0(4)
N5 Fe1 N7 C40 -7.6(3)
N6 Fe1 N7 C40 -11.9(7)
C52 Fe1 N7 C40 85.2(3)
C51 Fe1 N7 C40 -102.9(3)
N8 Fe1 N7 C40 170.4(2)
C49 C50 N8 C46 -0.1(6)
C49 C50 N8 Fe1 -179.4(3)
C47 C46 N8 C50 0.5(6)
C45 C46 N8 C50 -176.8(4)
C47 C46 N8 Fe1 179.9(3)
C45 C46 N8 Fe1 2.6(5)
N5 Fe1 N8 C50 167.6(5)
N6 Fe1 N8 C50 176.3(4)
C52 Fe1 N8 C50 79.9(4)
C51 Fe1 N8 C50 -90.7(4)
N7 Fe1 N8 C50 -4.3(4)
N5 Fe1 N8 C46 -11.8(7)
N6 Fe1 N8 C46 -3.1(3)
C52 Fe1 N8 C46 -99.5(3)
C51 Fe1 N8 C46 89.9(3)
N7 Fe1 N8 C46 176.3(3)
C66 C65 N9 C61 -56.2(5)
C66 C65 N9 C53 -177.0(4)
C66 C65 N9 C57 61.7(5)
C62 C61 N9 C65 -59.9(5)
C62 C61 N9 C53 59.3(5)
C62 C61 N9 C57 179.6(4)
C54 C53 N9 C65 -179.3(4)
C54 C53 N9 C61 59.5(5)
C54 C53 N9 C57 -58.0(5)
C58 C57 N9 C65 64.0(5)
C58 C57 N9 C61 -175.3(4)
C58 C57 N9 C53 -55.4(5)
C82 C81 N10 C73 -65.7(6)
C82 C81 N10 C69 173.0(4)
C82 C81 N10 C77 52.3(6)
C74 C73 N10 C81 -172.4(5)
C74 C73 N10 C69 -53.0(6)
C74 C73 N10 C77 65.7(6)
C70 C69 N10 C81 65.5(6)
C70 C69 N10 C73 -53.3(6)
C70 C69 N10 C77 -171.0(5)
C78 C77 N10 C81 59.8(7)
C78 C77 N10 C73 178.2(5)
C78 C77 N10 C69 -61.1(7)
C4 C3 S1 C1 94.2(5)
S3 C3 S1 C1 -85.8(4)
C3 C4 S2 C2 170.4(4)
S4 C4 S2 C2 -12.1(4)
C4 C3 S3 C5 -0.7(4)
S1 C3 S3 C5 179.3(3)
C6 C5 S3 C3 -177.8(4)
S4 C5 S3 C3 1.1(3)
C3 C4 S4 C5 0.6(4)
S2 C4 S4 C5 -177.1(3)
C6 C5 S4 C4 177.9(4)
S3 C5 S4 C4 -1.0(3)
C8 C7 S5 C6 1.1(3)
C9 C7 S5 C6 -178.3(4)
C5 C6 S5 C7 179.3(4)
S6 C6 S5 C7 -1.2(3)
C5 C6 S6 C8 -179.6(4)
S5 C6 S6 C8 0.9(3)
C7 C8 S6 C6 -0.1(4)
C10 C8 S6 C6 -179.5(3)
C30 C29 S7 C27 176.1(7)
S9 C29 S7 C27 -8.5(6)
C29 C30 S8 C28 -101.9(8)
S10 C30 S8 C28 86.9(6)
C32 C31 S9 C29 -176.6(5)
S10 C31 S9 C29 4.9(4)
C30 C29 S9 C31 -4.9(6)
S7 C29 S9 C31 179.6(4)
C29 C30 S10 C31 0.4(6)
S8 C30 S10 C31 172.2(4)
C32 C31 S10 C30 177.7(6)
S9 C31 S10 C30 -3.7(4)
C35 C33 S11 C32 -173.0(4)
C34 C33 S11 C32 8.8(4)
C31 C32 S11 C33 164.8(5)
S12 C32 S11 C33 -15.4(4)
C36 C34 S12 C32 170.4(5)
C33 C34 S12 C32 -9.9(4)
C31 C32 S12 C34 -164.7(5)
S11 C32 S12 C34 15.6(4)

loop_
_platon_squeeze_void_nr
_platon_squeeze_void_average_x
_platon_squeeze_void_average_y
_platon_squeeze_void_average_z
_platon_squeeze_void_volume
_platon_squeeze_void_count_electrons
_platon_squeeze_void_content
1 -0.016 0.251 0.910 260 46 ' '
2 0.015 0.749 0.090 260 46 ' '
3 0.321 0.170 0.304 127 22 ' '
4 0.679 0.830 0.696 127 22 ' '
